data_7119613
loop_
_publ_author_name
'Chakrabarty, Indradweep'
'Inamdar, Suleman M.'
'Akram, Manjur O.'
'Gade, Amol B.'
'Banerjee, Subhrashis'
'Bera, Saibal'
'Patil, Nitin T.'

_publ_section_title
;
 [3+2]-Annulation of platinum-bound azomethine ylides with distal C[double
 bond, length as m-dash]C bonds of N-allenamides.
;
_journal_issue 1
_journal_name_full 'Chemical communications (Cambridge, England)'
_journal_page_first 196
_journal_page_last 199
_journal_paper_doi 10.1039/c6cc07874e
_journal_volume 53
_journal_year 2016
_chemical_formula_moiety 'C40 H36 N2 O2 S'
_chemical_formula_sum 'C40 H36 N2 O2 S'
_chemical_formula_weight 608.77
_space_group_crystal_system triclinic
_space_group_IT_number 2
_space_group_name_Hall '-P 1'
_space_group_name_H-M_alt 'P -1'
_symmetry_space_group_name_Hall '-P 1'
_symmetry_space_group_name_H-M 'P -1'
_atom_sites_solution_primary direct
_audit_creation_date 2016-08-23
_audit_creation_method
;
  Olex2 1.2-ac2
  (compiled Nov  7 2012 10:34:12, GUI svn.r4372)
;
_audit_update_record
;
2016-08-23 deposited with the CCDC.
2016-11-25 downloaded from the CCDC.
;
_cell_angle_alpha 87.217(4)
_cell_angle_beta 82.180(4)
_cell_angle_gamma 66.748(4)
_cell_formula_units_Z 4
_cell_length_a 12.3872(6)
_cell_length_b 14.0558(6)
_cell_length_c 20.5038(10)
_cell_measurement_reflns_used 6177
_cell_measurement_temperature 298(2)
_cell_measurement_theta_max 26.6710
_cell_measurement_theta_min 3.3070
_cell_volume 3249.4(3)
_computing_cell_refinement 'CrysAlisPro 1.171.38.43d (Rigaku OD, 2015)'
_computing_data_collection 'CrysAlisPro 1.171.38.43d (Rigaku OD, 2015)'
_computing_data_reduction 'CrysAlisPro 1.171.38.43d (Rigaku OD, 2015)'
_computing_molecular_graphics
;
O. V. Dolomanov, L. J. Bourhis, R. J. Gildea, J. A. K. Howard and H. Puschmann,
OLEX2: a complete structure solution, refinement and analysis program.
J. Appl. Cryst. (2009). 42, 339-341.
;
_computing_publication_material
;
O. V. Dolomanov, L. J. Bourhis, R. J. Gildea, J. A. K. Howard and H. Puschmann,
OLEX2: a complete structure solution, refinement and analysis program.
J. Appl. Cryst. (2009). 42, 339-341.
;
_computing_structure_refinement
;
olex2.refine (L.J. Bourhis, O.V. Dolomanov, R.J. Gildea, J.A.K. Howard,
H. Puschmann, in preparation, 2011)
;
_computing_structure_solution
;
SHELXS, G.M. Sheldrick, Acta Cryst.
(2008). A64, 112-122
;
_diffrn_ambient_temperature 298(2)
_diffrn_detector 'CCD plate'
_diffrn_detector_area_resol_mean 16.1640
_diffrn_detector_type Eos
_diffrn_measured_fraction_theta_full 0.9986
_diffrn_measured_fraction_theta_max 0.8418
_diffrn_measurement_details
;
List of Runs (angles in degrees, time in seconds):

  # Type    Start    End  Width  t~exp~   \w     \q     \k     \f   Frames
#--------------------------------------------------------------------------
  1  \w    -51.00  47.00   1.00   28.07    --   19.59 -77.00   0.00   98
  2  \w    -19.00  59.00   1.00   28.07    --   19.59 -99.00-150.00   78
  3  \w     20.00  52.00   1.00   28.07    --  -19.90   0.00-180.00   32
  4  \w    -12.00  14.00   1.00   28.07    --  -19.90  77.00-150.00   26
  5  \w    -49.00 -23.00   1.00   28.07    --  -19.90  77.00-150.00   26
  6  \w    -93.00 -29.00   1.00   28.07    --  -19.90   0.00-180.00   64
  7  \w    -87.00  -4.00   1.00   28.07    --  -19.90 -77.00 -90.00   83
  8  \w    -10.00  80.00   1.00   28.07    --   19.59  77.00 120.00   90
;
_diffrn_measurement_device 'four-circle diffractometer'
_diffrn_measurement_device_type 'SuperNova, Dual, Cu at zero, Eos'
_diffrn_measurement_method '\w scans'
_diffrn_orient_matrix_type 'CrysAlisPro convention (1999,Acta A55,543-557)'
_diffrn_orient_matrix_UB_11 -0.0436668000
_diffrn_orient_matrix_UB_12 -0.0018610000
_diffrn_orient_matrix_UB_13 0.0256946000
_diffrn_orient_matrix_UB_21 0.0336916000
_diffrn_orient_matrix_UB_22 0.0061462000
_diffrn_orient_matrix_UB_23 0.0235926000
_diffrn_orient_matrix_UB_31 -0.0301045000
_diffrn_orient_matrix_UB_32 0.0545481000
_diffrn_orient_matrix_UB_33 -0.0015821000
_diffrn_radiation_monochromator mirror
_diffrn_radiation_probe x-ray
_diffrn_radiation_type 'Mo K\a'
_diffrn_radiation_wavelength 0.71073
_diffrn_reflns_av_R_equivalents 0.0552
_diffrn_reflns_av_unetI/netI 0.0994
_diffrn_reflns_limit_h_max 16
_diffrn_reflns_limit_h_min -16
_diffrn_reflns_limit_k_max 19
_diffrn_reflns_limit_k_min -18
_diffrn_reflns_limit_l_max 26
_diffrn_reflns_limit_l_min -25
_diffrn_reflns_number 30683
_diffrn_reflns_theta_full 29.190
_diffrn_reflns_theta_max 29.19
_diffrn_reflns_theta_min 2.92
_diffrn_source 'micro-focus sealed X-ray tube'
_diffrn_source_type 'SuperNova (Mo) X-ray Source'
_exptl_absorpt_coefficient_mu 0.138
_exptl_absorpt_correction_T_max 0.986
_exptl_absorpt_correction_T_min 0.984
_exptl_absorpt_correction_type multi-scan
_exptl_absorpt_process_details
;
CrysAlisPro 1.171.38.43d (Rigaku Oxford Diffraction, 2015)
Empirical absorption correction using spherical harmonics,
 implemented in SCALE3 ABSPACK scaling algorithm.
;
_exptl_crystal_colour brown
_exptl_crystal_density_diffrn 1.2444
_exptl_crystal_description block
_exptl_crystal_F_000 1288.0
_exptl_crystal_size_max 0.2
_exptl_crystal_size_mid 0.1
_exptl_crystal_size_min 0.1
_refine_diff_density_max 0.8155
_refine_diff_density_min -0.6922
_refine_diff_density_rms 0.1116
_refine_ls_d_res_high 0.7285
_refine_ls_d_res_low 6.9852
_refine_ls_goodness_of_fit_ref 1.0580
_refine_ls_hydrogen_treatment mixed
_refine_ls_matrix_type full
_refine_ls_number_constraints 126
_refine_ls_number_parameters 818
_refine_ls_number_reflns 17566
_refine_ls_number_restraints 0
_refine_ls_restrained_S_all 1.0580
_refine_ls_R_factor_all 0.1364
_refine_ls_R_factor_gt 0.0713
_refine_ls_shift/su_max 0.0122
_refine_ls_shift/su_mean 0.0001
_refine_ls_structure_factor_coef Fsqd
_refine_ls_weighting_details 'w=1/[\s^2^(Fo^2^)+(0.0532P)^2^+0.3849P] where P=(Fo^2^+2Fc^2^)/3'
_refine_ls_weighting_scheme calc
_refine_ls_wR_factor_ref 0.1829
_reflns_Friedel_coverage 0.0
_reflns_limit_h_max 16
_reflns_limit_h_min -15
_reflns_limit_k_max 18
_reflns_limit_k_min -19
_reflns_limit_l_max 26
_reflns_limit_l_min 0
_reflns_number_gt 7859
_reflns_number_total 17566
_reflns_threshold_expression I>=2u(I)
_cod_data_source_file c6cc07874e2.cif
_cod_data_source_block SN1
_cod_database_code 7119613
_chemical_oxdiff_formula 'C14 H12 N2 S1 O2'
_reflns_odcompleteness_completeness 99.86
_reflns_odcompleteness_iscentric 1
_reflns_odcompleteness_theta 26.32
_olex2_refinement_description
;
1. Fixed Uiso
 At 1.2 times of:
  H7 of C7, H14 of C14, H37 of C37, {H38a,H38b} of C38, H40 of C40, H41 of
  C41, H46 of C46, H48 of C48, H49 of C49, H50 of C50, H51 of C51, H52 of C52,
  H53 of C53, H54 of C54, H56 of C56, H59 of C59, H62 of C62, H64 of C64, H69
  of C69, H72 of C72, H82 of C82, H83 of C83, H84 of C84, H86 of C86, H78 of
  C78, H80 of C80, H81 of C81, H16 of C16, H25 of C25, H28 of C28, H31 of C31,
  H35 of C35, {H39a,H39b} of C39, H43 of C43, H45 of C45, H55 of C55, H58 of
  C58, H63 of C63, H66 of C66, H68 of C68, H70 of C70, H71 of C71, H74 of C74,
  H75 of C75, H76 of C76, H77 of C77
 At 1.5 times of:
  {H44a,H44b,H44c} of C44, {H57a,H57b,H57c} of C57, {H10a,H10b,H10c} of C102,
  {H85a,H85b,H85c} of C85, {H87a,H87b,H87c} of C87, {H61a,H61b,H61c} of C61,
  {H65a,H65b,H65c} of C65, {H79a,H79b,H79c} of C79
2.a Ternary CH refined with riding coordinates:
 C14(H14), C16(H16)
2.b Secondary CH2 refined with riding coordinates:
 C38(H38a,H38b), C39(H39a,H39b)
2.c Aromatic/amide H refined with riding coordinates:
 C7(H7), C37(H37), C40(H40), C41(H41), C46(H46), C48(H48), C49(H49), C50(H50),
 C51(H51), C52(H52), C53(H53), C54(H54), C56(H56), C59(H59), C62(H62), C64(H64),
  C69(H69), C72(H72), C78(H78), C80(H80), C81(H81), C25(H25), C28(H28),
 C31(H31), C35(H35), C43(H43), C45(H45), C55(H55), C58(H58), C63(H63), C66(H66),
  C68(H68), C70(H70), C71(H71), C74(H74), C75(H75), C76(H76), C77(H77),
 C82(H82), C83(H83), C84(H84), C86(H86)
2.d Idealised Me refined as rotating group:
 C44(H44a,H44b,H44c), C57(H57a,H57b,H57c), C85(H85a,H85b,H85c), C87(H87a,H87b,
 H87c), C61(H61a,H61b,H61c), C65(H65a,H65b,H65c), C79(H79a,H79b,H79c),
 C102(H10a,H10b,H10c)
;
_oxdiff_exptl_absorpt_empirical_details
;
Empirical correction (ABSPACK) includes:
- Absorption correction using spherical harmonics
- Frame scaling
;
_oxdiff_exptl_absorpt_empirical_full_max 1.349
_oxdiff_exptl_absorpt_empirical_full_min 0.743

loop_
_space_group_symop_id
_space_group_symop_operation_xyz
1 x,y,z
2 -x,-y,-z

loop_
_atom_site_label
_atom_site_type_symbol
_atom_site_fract_x
_atom_site_fract_y
_atom_site_fract_z
_atom_site_U_iso_or_equiv
_atom_site_adp_type
_atom_site_occupancy
_atom_site_refinement_flags_posn
S1 S 0.68333(7) 0.01554(5) 0.08759(4) 0.0453(2) Uani 1.000000 .
N2 N 0.6280(2) 0.14276(15) 0.09802(10) 0.0350(5) Uani 1.000000 .
N3 N 0.2750(2) 0.44494(17) 0.10079(11) 0.0414(6) Uani 1.000000 .
O6 O 0.5839(2) -0.01373(15) 0.09771(11) 0.0588(6) Uani 1.000000 .
C7 C 0.5128(3) 0.1982(2) 0.08060(13) 0.0370(7) Uani 1.000000 .
H7 H 0.4829(3) 0.1620(2) 0.05645(13) 0.0444(8) Uiso 1.000000 R
C8 C 0.7084(2) 0.19341(19) 0.10164(13) 0.0347(6) Uani 1.000000 .
O9 O 0.7778(2) -0.02743(15) 0.12660(10) 0.0612(6) Uani 1.000000 .
C13 C 0.1757(3) 0.6035(2) 0.14361(13) 0.0406(7) Uani 1.000000 .
C14 C 0.3240(2) 0.3447(2) 0.06829(13) 0.0379(7) Uani 1.000000 .
H14 H 0.2751(2) 0.3057(2) 0.08389(13) 0.0455(8) Uiso 1.000000 R
C15 C 0.4437(3) 0.2950(2) 0.09480(13) 0.0372(7) Uani 1.000000 .
C19 C 0.3358(2) 0.3502(2) -0.00608(13) 0.0375(7) Uani 1.000000 .
C22 C 0.7445(3) 0.2394(2) 0.04552(14) 0.0423(7) Uani 1.000000 .
C23 C 0.2901(3) 0.5603(2) 0.16732(13) 0.0403(7) Uani 1.000000 .
C24 C 0.3460(3) 0.4637(2) 0.14010(14) 0.0405(7) Uani 1.000000 .
C29 C 0.7452(3) 0.1984(2) 0.16206(14) 0.0415(7) Uani 1.000000 .
C30 C 0.7436(3) -0.0067(2) 0.00462(15) 0.0443(7) Uani 1.000000 .
C32 C 0.3348(3) 0.6072(2) 0.21410(14) 0.0444(7) Uani 1.000000 .
C34 C 0.1687(3) 0.5287(2) 0.10225(13) 0.0399(7) Uani 1.000000 .
C37 C 0.8232(3) 0.2852(2) 0.05093(17) 0.0555(9) Uani 1.000000 .
H37 H 0.8495(3) 0.3143(2) 0.01367(17) 0.0665(10) Uiso 1.000000 R
C38 C 0.4598(3) 0.3708(2) 0.13858(16) 0.0535(9) Uani 1.000000 .
H38a H 0.4723(3) 0.3428(2) 0.18240(16) 0.0642(10) Uiso 1.000000 R
H38b H 0.5265(3) 0.3876(2) 0.12020(16) 0.0642(10) Uiso 1.000000 R
C40 C 0.3373(3) 0.2690(2) -0.04189(15) 0.0509(8) Uani 1.000000 .
H40 H 0.3243(3) 0.2144(2) -0.01981(15) 0.0611(10) Uiso 1.000000 R
C41 C 0.4010(3) 0.5474(2) 0.26185(14) 0.0504(8) Uani 1.000000 .
H41 H 0.4177(3) 0.4768(2) 0.26366(14) 0.0604(10) Uiso 1.000000 R
C44 C 0.7006(3) 0.2441(2) -0.02014(14) 0.0562(9) Uani 1.000000 .
H44a H 0.6614(17) 0.1972(13) -0.0202(4) 0.0843(13) Uiso 1.000000 GR
H44b H 0.6459(15) 0.3133(5) -0.0276(5) 0.0843(13) Uiso 1.000000 GR
H44c H 0.7665(4) 0.2247(16) -0.05444(17) 0.0843(13) Uiso 1.000000 GR
C46 C 0.8229(3) 0.2469(2) 0.16453(17) 0.0578(9) Uani 1.000000 .
H46 H 0.8482(3) 0.2510(2) 0.20458(17) 0.0694(11) Uiso 1.000000 R
C48 C 0.6708(3) 0.0062(2) -0.04306(16) 0.0523(8) Uani 1.000000 .
H48 H 0.5909(3) 0.0198(2) -0.03127(16) 0.0628(10) Uiso 1.000000 R
C49 C 0.3538(3) 0.4313(2) -0.03993(16) 0.0595(9) Uani 1.000000 .
H49 H 0.3532(3) 0.4870(2) -0.01695(16) 0.0714(11) Uiso 1.000000 R
C50 C 0.7175(3) -0.0012(2) -0.10825(17) 0.0584(9) Uani 1.000000 .
H50 H 0.6683(3) 0.0068(2) -0.14037(17) 0.0701(11) Uiso 1.000000 R
C51 C 0.8632(3) -0.0293(3) -0.01282(17) 0.0605(9) Uani 1.000000 .
H51 H 0.9128(3) -0.0396(3) 0.01936(17) 0.0726(11) Uiso 1.000000 R
C52 C 0.0696(3) 0.5425(2) 0.07323(16) 0.0523(8) Uani 1.000000 .
H52 H 0.0677(3) 0.4918(2) 0.04645(16) 0.0627(10) Uiso 1.000000 R
C53 C -0.0268(3) 0.6350(3) 0.08571(18) 0.0647(10) Uani 1.000000 .
H53 H -0.0957(3) 0.6471(3) 0.06734(18) 0.0777(12) Uiso 1.000000 R
C54 C 0.0758(3) 0.6967(2) 0.15478(15) 0.0519(9) Uani 1.000000 .
H54 H 0.0763(3) 0.7480(2) 0.18155(15) 0.0623(10) Uiso 1.000000 R
C56 C 0.3122(3) 0.7118(2) 0.21334(16) 0.0600(10) Uani 1.000000 .
H56 H 0.2689(3) 0.7538(2) 0.18165(16) 0.0720(12) Uiso 1.000000 R
C57 C 0.7034(3) 0.1554(3) 0.22431(14) 0.0591(9) Uani 1.000000 .
H57a H 0.6202(5) 0.1715(14) 0.2264(5) 0.0887(14) Uiso 1.000000 GR
H57b H 0.7458(14) 0.0816(3) 0.2248(5) 0.0887(14) Uiso 1.000000 GR
H57c H 0.7177(17) 0.1855(12) 0.26159(14) 0.0887(14) Uiso 1.000000 GR
C59 C 0.3576(3) 0.2671(3) -0.10949(16) 0.0646(10) Uani 1.000000 .
H59 H 0.3593(3) 0.2112(3) -0.13271(16) 0.0775(12) Uiso 1.000000 R
C60 C 0.8353(4) -0.0204(3) -0.12729(18) 0.0635(10) Uani 1.000000 .
C62 C -0.0222(3) 0.7107(3) 0.12557(18) 0.0647(10) Uani 1.000000 .
H62 H -0.0880(3) 0.7727(3) 0.13251(18) 0.0776(12) Uiso 1.000000 R
C64 C 0.4422(3) 0.5904(3) 0.30644(16) 0.0604(9) Uani 1.000000 .
H64 H 0.4866(3) 0.5488(3) 0.33784(16) 0.0725(11) Uiso 1.000000 R
C67 C 0.8639(3) 0.2892(3) 0.10917(19) 0.0625(10) Uani 1.000000 .
C69 C 0.9074(3) -0.0363(3) -0.07845(19) 0.0711(10) Uani 1.000000 .
H69 H 0.9878(3) -0.0522(3) -0.09032(19) 0.0853(12) Uiso 1.000000 R
C72 C 0.3524(4) 0.7551(3) 0.25850(18) 0.0709(11) Uani 1.000000 .
H72 H 0.3350(4) 0.8258(3) 0.25762(18) 0.0851(13) Uiso 1.000000 R
C78 C 0.3755(4) 0.3479(3) -0.14259(17) 0.0753(12) Uani 1.000000 .
H78 H 0.3894(4) 0.3471(3) -0.18833(17) 0.0904(14) Uiso 1.000000 R
C80 C 0.4185(4) 0.6938(3) 0.30498(17) 0.0688(10) Uani 1.000000 .
H80 H 0.4468(4) 0.7226(3) 0.33513(17) 0.0825(13) Uiso 1.000000 R
C81 C 0.3726(4) 0.4295(3) -0.10792(18) 0.0786(12) Uani 1.000000 .
H81 H 0.3835(4) 0.4848(3) -0.13041(18) 0.0944(15) Uiso 1.000000 R
C85 C 0.8861(4) -0.0281(3) -0.19891(18) 0.0937(14) Uani 1.000000 .
H85a H 0.931(2) -0.0995(4) -0.2107(4) 0.141(2) Uiso 1.000000 GR
H85b H 0.8228(4) 0.001(2) -0.2255(2) 0.141(2) Uiso 1.000000 GR
H85c H 0.937(2) 0.0092(19) -0.2061(3) 0.141(2) Uiso 1.000000 GR
C87 C 0.9526(4) 0.3378(4) 0.1127(2) 0.1106(17) Uani 1.000000 .
H87a H 1.0264(10) 0.2971(15) 0.0872(14) 0.166(3) Uiso 1.000000 GR
H87b H 0.9228(14) 0.4068(10) 0.0954(16) 0.166(3) Uiso 1.000000 GR
H87c H 0.965(2) 0.340(2) 0.1577(3) 0.166(3) Uiso 1.000000 GR
S2 S 0.88578(8) 0.92027(6) 0.33357(4) 0.0495(2) Uani 1.000000 .
N1 N 1.1598(2) 0.45469(18) 0.31162(11) 0.0433(6) Uani 1.000000 .
N4 N 0.9578(2) 0.80867(17) 0.36945(11) 0.0427(6) Uani 1.000000 .
C5 C 1.3198(3) 0.3098(2) 0.31887(13) 0.0416(7) Uani 1.000000 .
O10 O 0.8970(2) 0.99933(15) 0.36923(12) 0.0660(7) Uani 1.000000 .
O11 O 0.9270(2) 0.90505(16) 0.26505(10) 0.0607(6) Uani 1.000000 .
C12 C 0.9614(3) 0.8077(2) 0.43983(14) 0.0395(7) Uani 1.000000 .
C16 C 1.0496(3) 0.5382(2) 0.29960(14) 0.0402(7) Uani 1.000000 .
H16 H 1.0558(3) 0.5596(2) 0.25351(14) 0.0482(8) Uiso 1.000000 R
C17 C 1.2128(3) 0.4683(2) 0.36260(14) 0.0414(7) Uani 1.000000 .
C18 C 1.2219(3) 0.3584(2) 0.28439(14) 0.0403(7) Uani 1.000000 .
C20 C 0.8821(3) 0.7779(2) 0.48249(15) 0.0444(7) Uani 1.000000 .
C21 C 1.3140(3) 0.3819(2) 0.36906(14) 0.0423(7) Uani 1.000000 .
C25 C 0.9774(3) 0.7184(2) 0.33417(14) 0.0442(7) Uani 1.000000 .
H25 H 0.9331(3) 0.7281(2) 0.29943(14) 0.0530(9) Uiso 1.000000 R
C26 C 0.9462(3) 0.5066(2) 0.31412(14) 0.0428(7) Uani 1.000000 .
C27 C 1.0434(3) 0.8381(2) 0.46308(14) 0.0429(7) Uani 1.000000 .
C28 C 1.3957(3) 0.2084(2) 0.29984(16) 0.0521(8) Uani 1.000000 .
H28 H 1.4606(3) 0.1722(2) 0.32199(16) 0.0625(10) Uiso 1.000000 R
C31 C 1.1991(3) 0.3129(2) 0.23234(14) 0.0483(8) Uani 1.000000 .
H31 H 1.1337(3) 0.3478(2) 0.21032(14) 0.0580(9) Uiso 1.000000 R
C33 C 1.4005(3) 0.3668(2) 0.41463(15) 0.0451(7) Uani 1.000000 .
C35 C 1.0398(3) 0.8445(2) 0.53073(15) 0.0516(8) Uani 1.000000 .
H35 H 1.0925(3) 0.8666(2) 0.54701(15) 0.0619(10) Uiso 1.000000 R
C36 C 1.0498(3) 0.6223(2) 0.34369(13) 0.0401(7) Uani 1.000000 .
C39 C 1.1418(3) 0.5757(2) 0.39032(15) 0.0488(8) Uani 1.000000 .
H39a H 1.1049(3) 0.5731(2) 0.43487(15) 0.0585(9) Uiso 1.000000 R
H39b H 1.1911(3) 0.6148(2) 0.39027(15) 0.0585(9) Uiso 1.000000 R
C42 C 0.7357(3) 0.9392(2) 0.34492(15) 0.0473(8) Uani 1.000000 .
C43 C 1.2772(3) 0.2140(2) 0.21460(15) 0.0560(9) Uani 1.000000 .
H43 H 1.2653(3) 0.1809(2) 0.17971(15) 0.0672(11) Uiso 1.000000 R
C45 C 0.8853(3) 0.7841(2) 0.54973(16) 0.0562(9) Uani 1.000000 .
H45 H 0.8342(3) 0.7637(2) 0.57898(16) 0.0674(11) Uiso 1.000000 R
C47 C 0.9605(3) 0.8190(2) 0.57476(15) 0.0567(9) Uani 1.000000 .
C55 C 1.3738(3) 0.1634(2) 0.24851(16) 0.0585(9) Uani 1.000000 .
H55 H 1.4252(3) 0.0964(2) 0.23582(16) 0.0702(11) Uiso 1.000000 R
C58 C 0.9291(3) 0.4573(2) 0.37262(16) 0.0562(9) Uani 1.000000 .
H58 H 0.9807(3) 0.4458(2) 0.40388(16) 0.0675(11) Uiso 1.000000 R
C61 C 0.7971(3) 0.7388(3) 0.45953(18) 0.0672(10) Uani 1.000000 .
H61a H 0.7679(16) 0.7758(13) 0.4208(7) 0.1008(15) Uiso 1.000000 GR
H61b H 0.8370(6) 0.6663(5) 0.4495(11) 0.1008(15) Uiso 1.000000 GR
H61c H 0.7321(10) 0.7495(16) 0.4936(5) 0.1008(15) Uiso 1.000000 GR
C63 C 0.6919(3) 0.8969(2) 0.30153(17) 0.0587(9) Uani 1.000000 .
H63 H 0.7401(3) 0.8625(2) 0.26401(17) 0.0705(11) Uiso 1.000000 R
C65 C 1.1343(3) 0.8634(3) 0.41824(16) 0.0584(9) Uani 1.000000 .
H65a H 1.1472(13) 0.8307(13) 0.3762(4) 0.0877(14) Uiso 1.000000 GR
H65b H 1.1068(8) 0.9371(3) 0.4126(8) 0.0877(14) Uiso 1.000000 GR
H65c H 1.2073(6) 0.8388(14) 0.4371(5) 0.0877(14) Uiso 1.000000 GR
C66 C 0.8682(3) 0.5214(3) 0.26918(19) 0.0708(11) Uani 1.000000 .
H66 H 0.8775(3) 0.5540(3) 0.22949(19) 0.0850(13) Uiso 1.000000 R
C68 C 1.3689(3) 0.4122(3) 0.47630(17) 0.0631(9) Uani 1.000000 .
H68 H 1.2901(3) 0.4546(3) 0.48940(17) 0.0757(11) Uiso 1.000000 R
C70 C 0.8362(4) 0.4251(3) 0.3849(2) 0.0720(11) Uani 1.000000 .
H70 H 0.8252(4) 0.3930(3) 0.4245(2) 0.0864(13) Uiso 1.000000 R
C71 C 0.6633(4) 0.9931(2) 0.39940(17) 0.0612(10) Uani 1.000000 .
H71 H 0.6922(4) 1.0229(2) 0.42868(17) 0.0735(12) Uiso 1.000000 R
C73 C 0.5019(4) 0.9568(3) 0.3689(2) 0.0735(11) Uani 1.000000 .
C74 C 0.5470(4) 1.0022(3) 0.40981(19) 0.0729(11) Uani 1.000000 .
H74 H 0.4975(4) 1.0404(3) 0.44584(19) 0.0875(13) Uiso 1.000000 R
C75 C 0.5758(4) 0.9054(3) 0.3136(2) 0.0759(12) Uani 1.000000 .
H75 H 0.5468(4) 0.8760(3) 0.2841(2) 0.0910(14) Uiso 1.000000 R
C76 C 1.6024(4) 0.2879(3) 0.4407(2) 0.0801(12) Uani 1.000000 .
H76 H 1.6813(4) 0.2451(3) 0.4283(2) 0.0961(14) Uiso 1.000000 R
C77 C 1.5198(3) 0.3050(3) 0.39764(18) 0.0649(10) Uani 1.000000 .
H77 H 1.5448(3) 0.2743(3) 0.35613(18) 0.0779(12) Uiso 1.000000 R
C79 C 0.9562(4) 0.8299(3) 0.64766(16) 0.0859(14) Uani 1.000000 .
H79a H 1.0326(8) 0.823(2) 0.6575(2) 0.129(2) Uiso 1.000000 GR
H79b H 0.8985(18) 0.8968(9) 0.6620(3) 0.129(2) Uiso 1.000000 GR
H79c H 0.935(2) 0.7771(14) 0.67010(18) 0.129(2) Uiso 1.000000 GR
C82 C 0.7616(4) 0.4401(3) 0.3397(2) 0.0862(13) Uani 1.000000 .
H82 H 0.7001(4) 0.4172(3) 0.3478(2) 0.1034(15) Uiso 1.000000 R
C83 C 1.5684(4) 0.3337(4) 0.5013(2) 0.0875(13) Uani 1.000000 .
H83 H 1.6236(4) 0.3229(4) 0.5303(2) 0.1050(16) Uiso 1.000000 R
C84 C 1.4514(4) 0.3960(3) 0.5189(2) 0.0871(13) Uani 1.000000 .
H84 H 1.4275(4) 0.4277(3) 0.5601(2) 0.1046(16) Uiso 1.000000 R
C86 C 0.7765(4) 0.4886(4) 0.2823(2) 0.0965(15) Uani 1.000000 .
H86 H 0.7240(4) 0.4998(4) 0.2516(2) 0.1158(18) Uiso 1.000000 R
C102 C 0.3759(4) 0.9658(4) 0.3823(3) 0.1226(19) Uani 1.000000 .
H10a H 0.3733(5) 0.9062(14) 0.4063(16) 0.184(3) Uiso 1.000000 GR
H10b H 0.3291(8) 1.0272(16) 0.4079(15) 0.184(3) Uiso 1.000000 GR
H10c H 0.3449(11) 0.970(3) 0.3414(3) 0.184(3) Uiso 1.000000 GR

loop_
_atom_site_aniso_label
_atom_site_aniso_U_11
_atom_site_aniso_U_22
_atom_site_aniso_U_33
_atom_site_aniso_U_12
_atom_site_aniso_U_13
_atom_site_aniso_U_23
S1 0.0465(5) 0.0279(4) 0.0558(5) -0.0084(3) -0.0071(4) -0.0001(3)
N2 0.0324(13) 0.0268(12) 0.0415(12) -0.0070(10) -0.0046(11) -0.0004(9)
N3 0.0359(14) 0.0353(13) 0.0463(14) -0.0058(11) -0.0073(12) -0.0033(11)
O6 0.0602(15) 0.0395(12) 0.0804(15) -0.0272(11) 0.0025(13) 0.0011(11)
C7 0.0367(17) 0.0319(15) 0.0408(15) -0.0097(13) -0.0110(14) -0.0005(12)
C8 0.0325(16) 0.0256(14) 0.0426(15) -0.0075(12) -0.0039(13) -0.0030(11)
O9 0.0623(16) 0.0381(12) 0.0670(14) 0.0016(11) -0.0230(13) 0.0046(10)
C13 0.0381(17) 0.0348(16) 0.0391(15) -0.0060(14) 0.0002(14) 0.0022(12)
C14 0.0307(16) 0.0288(14) 0.0509(17) -0.0077(12) -0.0060(14) -0.0018(12)
C15 0.0365(17) 0.0308(15) 0.0413(15) -0.0095(13) -0.0062(14) -0.0024(12)
C19 0.0315(16) 0.0343(15) 0.0438(16) -0.0085(13) -0.0084(14) 0.0000(12)
C22 0.0430(18) 0.0344(16) 0.0465(17) -0.0128(14) -0.0037(15) 0.0009(13)
C23 0.0407(18) 0.0332(15) 0.0400(15) -0.0083(14) -0.0008(14) -0.0008(12)
C24 0.0383(17) 0.0356(16) 0.0448(16) -0.0099(14) -0.0099(14) -0.0014(13)
C29 0.0372(17) 0.0370(16) 0.0435(16) -0.0055(14) -0.0091(14) -0.0040(13)
C30 0.0405(18) 0.0307(15) 0.0578(18) -0.0086(14) -0.0067(16) -0.0110(13)
C32 0.0419(18) 0.0383(17) 0.0435(16) -0.0071(14) 0.0017(15) -0.0089(13)
C34 0.0308(16) 0.0374(16) 0.0418(16) -0.0049(13) -0.0008(14) 0.0057(13)
C37 0.057(2) 0.054(2) 0.064(2) -0.0314(18) -0.0062(18) 0.0074(16)
C38 0.045(2) 0.0414(18) 0.066(2) -0.0038(15) -0.0183(18) -0.0104(15)
C40 0.062(2) 0.0400(17) 0.0514(19) -0.0177(16) -0.0176(17) 0.0029(14)
C41 0.052(2) 0.0455(18) 0.0472(17) -0.0127(16) -0.0052(16) 0.0012(14)
C44 0.067(2) 0.061(2) 0.0434(17) -0.0306(19) -0.0048(17) 0.0101(15)
C46 0.056(2) 0.063(2) 0.059(2) -0.0230(19) -0.0209(19) -0.0090(17)
C48 0.043(2) 0.0452(18) 0.066(2) -0.0153(16) -0.0002(18) -0.0186(15)
C49 0.074(3) 0.050(2) 0.057(2) -0.0298(19) -0.0012(19) 0.0004(16)
C50 0.060(2) 0.054(2) 0.060(2) -0.0182(18) -0.0108(19) -0.0210(16)
C51 0.043(2) 0.066(2) 0.066(2) -0.0138(18) -0.0059(19) -0.0191(17)
C52 0.0388(19) 0.053(2) 0.059(2) -0.0120(16) -0.0062(16) 0.0049(16)
C53 0.036(2) 0.068(2) 0.077(2) -0.0066(19) -0.0078(19) 0.007(2)
C54 0.048(2) 0.0396(18) 0.0504(18) -0.0023(16) 0.0037(16) 0.0020(14)
C56 0.077(3) 0.0388(18) 0.056(2) -0.0114(18) -0.0158(19) -0.0058(15)
C57 0.061(2) 0.069(2) 0.0397(17) -0.0172(19) -0.0074(17) 0.0016(15)
C59 0.077(3) 0.052(2) 0.057(2) -0.0114(19) -0.020(2) -0.0106(17)
C60 0.062(3) 0.059(2) 0.065(2) -0.0198(19) 0.003(2) -0.0238(17)
C62 0.040(2) 0.052(2) 0.076(2) 0.0040(17) 0.0058(19) 0.0061(19)
C64 0.057(2) 0.071(2) 0.0478(19) -0.019(2) -0.0112(18) -0.0017(17)
C67 0.059(2) 0.060(2) 0.081(3) -0.0348(19) -0.013(2) 0.0001(19)
C69 0.045(2) 0.084(3) 0.077(2) -0.020(2) 0.010(2) -0.033(2)
C72 0.087(3) 0.046(2) 0.076(2) -0.020(2) -0.015(2) -0.0148(18)
C78 0.090(3) 0.074(3) 0.049(2) -0.019(2) -0.004(2) -0.0018(19)
C80 0.077(3) 0.070(3) 0.061(2) -0.027(2) -0.012(2) -0.0183(19)
C81 0.109(4) 0.071(3) 0.063(2) -0.046(3) -0.003(2) 0.016(2)
C85 0.106(4) 0.098(3) 0.071(3) -0.040(3) 0.017(3) -0.025(2)
C87 0.109(4) 0.137(4) 0.130(4) -0.093(4) -0.023(3) -0.001(3)
S2 0.0557(5) 0.0362(4) 0.0569(5) -0.0176(4) -0.0118(4) 0.0053(4)
N1 0.0401(15) 0.0382(14) 0.0475(14) -0.0097(12) -0.0063(12) -0.0090(11)
N4 0.0503(16) 0.0309(13) 0.0437(13) -0.0115(12) -0.0089(12) -0.0012(10)
C5 0.0439(18) 0.0391(17) 0.0409(16) -0.0178(15) 0.0026(14) -0.0017(13)
O10 0.0794(18) 0.0343(12) 0.0911(17) -0.0238(12) -0.0292(15) 0.0005(11)
O11 0.0705(17) 0.0562(14) 0.0503(13) -0.0220(12) -0.0041(12) 0.0127(11)
C12 0.0401(18) 0.0290(15) 0.0459(16) -0.0095(13) -0.0061(14) -0.0017(12)
C16 0.0395(17) 0.0374(16) 0.0407(16) -0.0109(14) -0.0076(14) -0.0018(12)
C17 0.0397(18) 0.0386(16) 0.0447(16) -0.0140(14) -0.0038(14) -0.0056(13)
C18 0.0436(18) 0.0351(16) 0.0435(16) -0.0185(14) 0.0009(14) -0.0032(13)
C20 0.0442(19) 0.0321(16) 0.0554(19) -0.0155(14) 0.0012(16) -0.0002(13)
C21 0.0399(18) 0.0405(17) 0.0447(16) -0.0149(15) -0.0027(15) 0.0023(13)
C25 0.049(2) 0.0384(17) 0.0451(17) -0.0168(15) -0.0053(15) -0.0016(13)
C26 0.0441(19) 0.0356(16) 0.0452(17) -0.0105(14) -0.0086(15) -0.0030(13)
C27 0.0410(18) 0.0382(16) 0.0468(17) -0.0131(14) -0.0034(15) -0.0014(13)
C28 0.049(2) 0.0386(18) 0.061(2) -0.0115(16) 0.0007(17) 0.0023(15)
C31 0.054(2) 0.0438(18) 0.0467(17) -0.0195(16) -0.0003(16) -0.0067(14)
C33 0.0439(19) 0.0379(17) 0.0533(18) -0.0161(15) -0.0069(16) 0.0047(14)
C35 0.060(2) 0.0462(18) 0.0524(19) -0.0224(17) -0.0135(18) -0.0067(15)
C36 0.0387(17) 0.0373(16) 0.0438(16) -0.0140(14) -0.0055(14) -0.0030(13)
C39 0.047(2) 0.0436(18) 0.0524(18) -0.0114(15) -0.0115(16) -0.0071(14)
C42 0.047(2) 0.0371(17) 0.0510(18) -0.0085(15) -0.0101(16) 0.0035(14)
C43 0.072(3) 0.048(2) 0.0499(19) -0.0278(19) 0.0033(18) -0.0111(15)
C45 0.064(2) 0.0449(19) 0.053(2) -0.0211(18) 0.0121(18) 0.0013(15)
C47 0.075(3) 0.0428(18) 0.0457(18) -0.0187(18) 0.0025(18) -0.0071(14)
C55 0.069(3) 0.0371(18) 0.060(2) -0.0143(17) 0.0073(19) -0.0112(15)
C58 0.058(2) 0.055(2) 0.057(2) -0.0231(18) -0.0103(18) 0.0062(16)
C61 0.059(2) 0.058(2) 0.092(3) -0.033(2) -0.006(2) 0.0108(19)
C63 0.055(2) 0.052(2) 0.065(2) -0.0141(18) -0.0094(19) -0.0087(16)
C65 0.047(2) 0.069(2) 0.063(2) -0.0277(18) -0.0033(18) 0.0033(17)
C66 0.064(3) 0.083(3) 0.071(2) -0.032(2) -0.027(2) 0.019(2)
C68 0.052(2) 0.069(2) 0.067(2) -0.0188(19) -0.014(2) -0.0104(18)
C70 0.064(3) 0.066(2) 0.081(3) -0.026(2) 0.005(2) 0.008(2)
C71 0.070(3) 0.051(2) 0.055(2) -0.0146(19) -0.009(2) 0.0019(16)
C73 0.059(3) 0.054(2) 0.103(3) -0.020(2) -0.005(3) 0.008(2)
C74 0.065(3) 0.061(2) 0.070(2) -0.007(2) 0.014(2) 0.0001(19)
C75 0.060(3) 0.061(2) 0.112(3) -0.025(2) -0.022(3) -0.004(2)
C76 0.048(2) 0.081(3) 0.105(3) -0.013(2) -0.028(3) 0.008(3)
C77 0.051(2) 0.067(2) 0.068(2) -0.0139(19) -0.008(2) -0.0047(18)
C79 0.129(4) 0.080(3) 0.048(2) -0.045(3) 0.000(2) -0.0063(19)
C82 0.052(3) 0.081(3) 0.128(4) -0.032(2) -0.008(3) 0.010(3)
C83 0.082(4) 0.102(3) 0.084(3) -0.033(3) -0.043(3) 0.007(3)
C84 0.081(3) 0.107(3) 0.074(3) -0.030(3) -0.030(3) -0.016(2)
C86 0.070(3) 0.122(4) 0.119(4) -0.051(3) -0.047(3) 0.027(3)
C102 0.060(3) 0.105(4) 0.196(6) -0.032(3) 0.010(4) 0.002(4)

loop_
_atom_type_symbol
_atom_type_scat_dispersion_real
_atom_type_scat_dispersion_imag
_atom_type_scat_source
_atom_type_scat_dispersion_source
H 0.00000 0.00000 'International Tables Volume C Table 6.1.1.4 (pp. 500-502)' 'Henke, Gullikson and Davis, At. Data and Nucl. Data Tables, 1993, 54, 2'
C 0.00347 0.00161 'International Tables Volume C Table 6.1.1.4 (pp. 500-502)' 'Henke, Gullikson and Davis, At. Data and Nucl. Data Tables, 1993, 54, 2'
S 0.12424 0.12443 'International Tables Volume C Table 6.1.1.4 (pp. 500-502)' 'Henke, Gullikson and Davis, At. Data and Nucl. Data Tables, 1993, 54, 2'
O 0.01158 0.00611 'International Tables Volume C Table 6.1.1.4 (pp. 500-502)' 'Henke, Gullikson and Davis, At. Data and Nucl. Data Tables, 1993, 54, 2'
N 0.00653 0.00323 'International Tables Volume C Table 6.1.1.4 (pp. 500-502)' 'Henke, Gullikson and Davis, At. Data and Nucl. Data Tables, 1993, 54, 2'

loop_
_geom_angle_atom_site_label_1
_geom_angle_atom_site_label_2
_geom_angle_atom_site_label_3
_geom_angle
O6 S1 N2 105.83(12)
O9 S1 N2 107.25(12)
O9 S1 O6 120.88(13)
C30 S1 N2 105.87(12)
C30 S1 O6 108.01(15)
C30 S1 O9 108.07(15)
C7 N2 S1 116.47(18)
C8 N2 S1 118.81(18)
C8 N2 C7 121.2(2)
C24 N3 C14 116.1(2)
C34 N3 C14 133.9(2)
C34 N3 C24 110.0(2)
C15 C7 N2 127.1(3)
C22 C8 N2 120.0(2)
C29 C8 N2 118.8(2)
C29 C8 C22 121.2(3)
C34 C13 C23 108.0(2)
C54 C13 C23 134.4(3)
C54 C13 C34 117.5(3)
C15 C14 N3 101.0(2)
C19 C14 N3 114.1(2)
C19 C14 C15 113.0(2)
C14 C15 C7 120.1(2)
C38 C15 C7 129.6(3)
C38 C15 C14 110.3(2)
C40 C19 C14 119.7(2)
C49 C19 C14 121.8(3)
C49 C19 C40 118.3(3)
C37 C22 C8 118.0(3)
C44 C22 C8 123.9(3)
C44 C22 C37 118.0(3)
C24 C23 C13 105.6(3)
C32 C23 C13 127.6(3)
C32 C23 C24 126.7(3)
C23 C24 N3 110.3(2)
C38 C24 N3 108.8(2)
C38 C24 C23 140.9(3)
C46 C29 C8 118.0(3)
C57 C29 C8 123.0(3)
C57 C29 C46 119.0(3)
C48 C30 S1 120.0(2)
C51 C30 S1 119.4(2)
C51 C30 C48 120.4(3)
C41 C32 C23 120.7(3)
C56 C32 C23 122.0(3)
C56 C32 C41 117.2(3)
C13 C34 N3 106.1(3)
C52 C34 N3 130.2(3)
C52 C34 C13 123.6(3)
C67 C37 C22 122.4(3)
C24 C38 C15 103.7(2)
C59 C40 C19 121.5(3)
C64 C41 C32 121.4(3)
C67 C46 C29 122.0(3)
C50 C48 C30 119.3(3)
C81 C49 C19 119.9(3)
C60 C50 C48 121.7(3)
C69 C51 C30 119.0(3)
C53 C52 C34 117.0(3)
C62 C53 C52 120.8(3)
C62 C54 C13 118.8(3)
C72 C56 C32 121.4(3)
C78 C59 C40 119.8(3)
C69 C60 C50 117.9(3)
C85 C60 C50 121.6(4)
C85 C60 C69 120.5(4)
C54 C62 C53 122.3(3)
C80 C64 C41 120.4(3)
C46 C67 C37 118.3(3)
C87 C67 C37 120.8(3)
C87 C67 C46 120.9(3)
C60 C69 C51 121.6(3)
C80 C72 C56 120.1(3)
C81 C78 C59 119.5(3)
C72 C80 C64 119.5(3)
C78 C81 C49 121.0(3)
O10 S2 N4 106.99(12)
O11 S2 N4 106.05(13)
O11 S2 O10 120.98(14)
C42 S2 N4 106.46(13)
C42 S2 O10 107.58(16)
C42 S2 O11 107.96(15)
C17 N1 C16 116.6(2)
C18 N1 C16 133.1(2)
C18 N1 C17 110.2(2)
C12 N4 S2 118.77(18)
C25 N4 S2 115.93(18)
C25 N4 C12 122.0(2)
C21 C5 C18 107.5(3)
C28 C5 C18 117.0(3)
C28 C5 C21 135.4(3)
C20 C12 N4 119.7(3)
C27 C12 N4 118.5(3)
C27 C12 C20 121.8(3)
C26 C16 N1 111.8(2)
C36 C16 N1 100.3(2)
C36 C16 C26 116.4(2)
C21 C17 N1 109.9(3)
C39 C17 N1 108.0(2)
C39 C17 C21 142.0(3)
C5 C18 N1 107.1(2)
C31 C18 N1 129.2(3)
C31 C18 C5 123.7(3)
C45 C20 C12 117.1(3)
C61 C20 C12 123.6(3)
C61 C20 C45 119.3(3)
C17 C21 C5 105.3(3)
C33 C21 C5 127.0(3)
C33 C21 C17 127.6(3)
C36 C25 N4 128.9(3)
C58 C26 C16 120.8(3)
C66 C26 C16 121.5(3)
C66 C26 C58 117.7(3)
C35 C27 C12 117.9(3)
C65 C27 C12 122.7(3)
C65 C27 C35 119.4(3)
C55 C28 C5 119.4(3)
C43 C31 C18 117.2(3)
C68 C33 C21 122.3(3)
C77 C33 C21 121.1(3)
C77 C33 C68 116.6(3)
C47 C35 C27 122.3(3)
C25 C36 C16 117.9(3)
C39 C36 C16 110.1(2)
C39 C36 C25 132.0(3)
C36 C39 C17 103.1(2)
C63 C42 S2 120.3(3)
C71 C42 S2 119.5(3)
C71 C42 C63 120.1(3)
C55 C43 C31 120.3(3)
C47 C45 C20 122.8(3)
C45 C47 C35 118.0(3)
C79 C47 C35 121.0(3)
C79 C47 C45 121.0(3)
C43 C55 C28 122.3(3)
C70 C58 C26 120.7(3)
C75 C63 C42 119.9(4)
C86 C66 C26 120.7(3)
C84 C68 C33 121.5(4)
C82 C70 C58 120.4(4)
C74 C71 C42 118.9(4)
C75 C73 C74 117.5(4)
C102 C73 C74 121.2(5)
C102 C73 C75 121.3(4)
C73 C74 C71 122.3(4)
C73 C75 C63 121.2(4)
C83 C76 C77 120.1(4)
C76 C77 C33 121.9(4)
C86 C82 C70 119.9(4)
C84 C83 C76 119.1(4)
C83 C84 C68 120.8(4)
C82 C86 C66 120.7(4)

loop_
_geom_bond_atom_site_label_1
_geom_bond_atom_site_label_2
_geom_bond_distance
S1 N2 1.656(2)
S1 O6 1.432(2)
S1 O9 1.422(2)
S1 C30 1.752(3)
N2 C7 1.416(3)
N2 C8 1.445(3)
N3 C14 1.451(3)
N3 C24 1.375(3)
N3 C34 1.375(3)
C7 C15 1.312(4)
C8 C22 1.400(4)
C8 C29 1.391(4)
C13 C23 1.446(4)
C13 C34 1.418(4)
C13 C54 1.405(4)
C14 C15 1.532(4)
C14 C19 1.513(4)
C15 C38 1.513(4)
C19 C40 1.378(4)
C19 C49 1.384(4)
C22 C37 1.381(4)
C22 C44 1.509(4)
C23 C24 1.365(4)
C23 C32 1.467(4)
C24 C38 1.494(4)
C29 C46 1.389(4)
C29 C57 1.502(4)
C30 C48 1.377(4)
C30 C51 1.385(4)
C32 C41 1.390(4)
C32 C56 1.384(4)
C34 C52 1.378(4)
C37 C67 1.370(4)
C40 C59 1.374(4)
C41 C64 1.374(4)
C46 C67 1.384(5)
C48 C50 1.374(4)
C49 C81 1.381(4)
C50 C60 1.378(5)
C51 C69 1.375(5)
C52 C53 1.380(4)
C53 C62 1.396(5)
C54 C62 1.367(4)
C56 C72 1.377(4)
C59 C78 1.372(5)
C60 C69 1.384(5)
C60 C85 1.508(5)
C64 C80 1.363(5)
C67 C87 1.516(5)
C72 C80 1.377(5)
C78 C81 1.365(5)
S2 N4 1.661(2)
S2 O10 1.420(2)
S2 O11 1.424(2)
S2 C42 1.755(3)
N1 C16 1.449(3)
N1 C17 1.366(3)
N1 C18 1.367(3)
N4 C12 1.449(3)
N4 C25 1.411(3)
C5 C18 1.403(4)
C5 C21 1.454(4)
C5 C28 1.401(4)
C12 C20 1.400(4)
C12 C27 1.391(4)
C16 C26 1.503(4)
C16 C36 1.524(4)
C17 C21 1.375(4)
C17 C39 1.508(4)
C18 C31 1.386(4)
C20 C45 1.392(4)
C20 C61 1.499(4)
C21 C33 1.463(4)
C25 C36 1.316(4)
C26 C58 1.389(4)
C26 C66 1.375(4)
C27 C35 1.388(4)
C27 C65 1.498(4)
C28 C55 1.364(4)
C31 C43 1.376(4)
C33 C68 1.380(4)
C33 C77 1.391(4)
C35 C47 1.383(5)
C36 C39 1.513(4)
C42 C63 1.370(4)
C42 C71 1.378(4)
C43 C55 1.388(4)
C45 C47 1.375(5)
C47 C79 1.501(4)
C58 C70 1.383(5)
C63 C75 1.384(5)
C66 C86 1.376(5)
C68 C84 1.378(5)
C70 C82 1.347(5)
C71 C74 1.382(5)
C73 C74 1.372(5)
C73 C75 1.385(5)
C73 C102 1.502(6)
C76 C77 1.384(5)
C76 C83 1.361(6)
C82 C86 1.359(5)
C83 C84 1.372(6)
